data_4064138
loop_
_publ_author_name
'Fulmer, Gregory R.'
'Kaminsky, Werner'
'Kemp, Richard A.'
'Goldberg, Karen I.'

_publ_section_title
;
 Syntheses and Characterization of Palladium Complexes with a Hemilabile
 &#x201C;PCO&#x201D; Pincer Ligand
;
_journal_issue 6
_journal_name_full Organometallics
_journal_page_first 1627
_journal_paper_doi 10.1021/om101150y
_journal_volume 30
_journal_year 2011
_chemical_formula_moiety '2(C34 H57 O3 P2 Pd2), 2(C32 H12 B F24), C7 H8'
_chemical_formula_sum 'C139 H146 B2 F48 O6 P4 Pd4'
_chemical_formula_weight 3395.66
_chemical_name_common '[(tBuPCO)Pd]2(?-OH)[B(ArF)4]'
_chemical_name_systematic (6)
_space_group_IT_number 2
_symmetry_cell_setting triclinic
_symmetry_Int_Tables_number 2
_symmetry_space_group_name_Hall '-P 1'
_symmetry_space_group_name_H-M 'P -1'
_atom_sites_solution_hydrogens geom
_atom_sites_solution_primary direct
_atom_sites_solution_secondary difmap
_audit_creation_method SHELXL-97
_cell_angle_alpha 96.546(13)
_cell_angle_beta 96.997(12)
_cell_angle_gamma 96.935(4)
_cell_formula_units_Z 1
_cell_length_a 9.7961(10)
_cell_length_b 19.388(3)
_cell_length_c 19.765(2)
_cell_measurement_reflns_used 338
_cell_measurement_temperature 130(2)
_cell_measurement_theta_max 20
_cell_measurement_theta_min 3
_cell_volume 3667.0(8)
_computing_cell_refinement 'HKL Scalepack (Otwinowski & Minor 1997)'
_computing_data_collection KappaCCD
_computing_data_reduction 'HKL Scalepack (Otwinowski & Minor 1997)'
_computing_molecular_graphics 'maXus, Zortep'
_computing_publication_material 'SHELXL-97 (Sheldrick, 1997)'
_computing_structure_refinement 'SHELXL-97 (Sheldrick, 1997)'
_computing_structure_solution 'SHELXS-97 (Sheldrick, 1997)'
_diffrn_ambient_temperature 130(2)
_diffrn_measured_fraction_theta_full 0.943
_diffrn_measured_fraction_theta_max 0.929
_diffrn_measurement_device_type 'Nonius KappaCCD'
_diffrn_measurement_method '\f and \w scans'
_diffrn_radiation_monochromator graphite
_diffrn_radiation_source 'fine-focus sealed tube'
_diffrn_radiation_type MoK\a
_diffrn_radiation_wavelength 0.71073
_diffrn_reflns_av_R_equivalents 0.1717
_diffrn_reflns_av_sigmaI/netI 0.3537
_diffrn_reflns_limit_h_max 11
_diffrn_reflns_limit_h_min -11
_diffrn_reflns_limit_k_max 21
_diffrn_reflns_limit_k_min -23
_diffrn_reflns_limit_l_max 23
_diffrn_reflns_limit_l_min -20
_diffrn_reflns_number 20342
_diffrn_reflns_theta_full 25.00
_diffrn_reflns_theta_max 25.30
_diffrn_reflns_theta_min 2.11
_exptl_absorpt_coefficient_mu 0.639
_exptl_absorpt_correction_T_max 0.9873
_exptl_absorpt_correction_T_min 0.8072
_exptl_absorpt_correction_type multi-scan
_exptl_absorpt_process_details HKL2008
_exptl_crystal_colour colorless
_exptl_crystal_density_diffrn 1.538
_exptl_crystal_density_method 'not measured'
_exptl_crystal_description plate
_exptl_crystal_F_000 1714
_exptl_crystal_size_max 0.35
_exptl_crystal_size_mid 0.20
_exptl_crystal_size_min 0.02
_refine_diff_density_max 1.209
_refine_diff_density_min -1.020
_refine_diff_density_rms 0.120
_refine_ls_extinction_method none
_refine_ls_goodness_of_fit_ref 0.870
_refine_ls_hydrogen_treatment constr
_refine_ls_matrix_type full
_refine_ls_number_parameters 913
_refine_ls_number_reflns 12420
_refine_ls_number_restraints 82
_refine_ls_restrained_S_all 0.902
_refine_ls_R_factor_all 0.2446
_refine_ls_R_factor_gt 0.0707
_refine_ls_shift/su_max 0.001
_refine_ls_shift/su_mean 0.000
_refine_ls_structure_factor_coef Fsqd
_refine_ls_weighting_details 'calc w=1/[\s^2^(Fo^2^)+(0.0100P)^2^+0.0000P] where P=(Fo^2^+2Fc^2^)/3'
_refine_ls_weighting_scheme calc
_refine_ls_wR_factor_gt 0.1166
_refine_ls_wR_factor_ref 0.1684
_reflns_number_gt 4098
_reflns_number_total 12420
_reflns_threshold_expression >2sigma(I)
_cod_data_source_file om101150y_si_002.cif
_cod_data_source_block (6)
_cod_depositor_comments
;
The following automatic conversions were performed:

'_symmetry_cell_setting' value 'Triclinic' changed to 'triclinic'
according to /home/saulius/struct/CIF-dictionaries/cif_core.dic
dictionary named 'cif_core.dic' version 2.4.1 from 2010-06-29.

Automatic conversion script
Id: cif_fix_values 1715 2011-07-08 13:25:40Z adriana 
;
_cod_original_sg_symbol_H-M 'P -1          '
_cod_database_code 4064138

loop_
_symmetry_equiv_pos_as_xyz
'x, y, z'
'-x, -y, -z'

loop_
_atom_site_label
_atom_site_type_symbol
_atom_site_fract_x
_atom_site_fract_y
_atom_site_fract_z
_atom_site_U_iso_or_equiv
_atom_site_adp_type
_atom_site_occupancy
_atom_site_symmetry_multiplicity
_atom_site_calc_flag
_atom_site_refinement_flags
_atom_site_disorder_assembly
_atom_site_disorder_group
Pd1 Pd 0.26897(10) 0.20484(5) 0.74578(4) 0.0404(3) Uani 1 1 d . B .
Pd2 Pd 0.60591(10) 0.27921(5) 0.66411(4) 0.0404(3) Uani 1 1 d . B .
P1 P 0.2879(3) 0.15940(17) 0.84362(14) 0.0400(8) Uani 1 1 d . B .
P2 P 0.7194(4) 0.38230(17) 0.71039(14) 0.0472(9) Uani 1 1 d . . .
F1 F 0.2527(11) 0.3651(6) 0.4066(5) 0.129(4) Uani 1 1 d U . .
F2 F 0.3538(10) 0.3087(6) 0.4712(4) 0.123(4) Uani 1 1 d U . .
F3 F 0.3854(12) 0.4163(6) 0.4882(6) 0.184(5) Uani 1 1 d U . .
F4 F 0.9539(7) 0.4371(4) 0.3913(3) 0.068(2) Uani 1 1 d . . .
F5 F 0.8489(8) 0.5003(4) 0.4554(4) 0.103(3) Uani 1 1 d . . .
F6 F 0.8401(8) 0.5106(4) 0.3488(5) 0.108(4) Uani 1 1 d . . .
F7 F 0.0845(8) 0.3380(5) 0.1291(5) 0.102(3) Uani 1 1 d . . .
F8 F 0.1312(8) 0.4145(4) 0.0664(4) 0.100(3) Uani 1 1 d . . .
F9 F 0.1175(8) 0.3109(5) 0.0251(4) 0.110(3) Uani 1 1 d . . .
F10 F 0.6416(13) 0.5106(6) 0.0835(6) 0.171(5) Uani 1 1 d U . .
F11 F 0.6422(11) 0.4386(5) 0.0028(4) 0.134(4) Uani 1 1 d U . .
F12 F 0.7792(11) 0.4450(6) 0.0932(6) 0.175(5) Uani 1 1 d U . .
F13 F 0.8470(8) 0.2092(5) 0.0172(4) 0.095(3) Uani 1 1 d DU . .
F14 F 0.7801(15) 0.1094(5) 0.0287(4) 0.196(5) Uani 1 1 d DU . .
F15 F 0.9921(14) 0.1523(7) 0.0498(5) 0.189(5) Uani 1 1 d DU . .
F16 F 1.0460(8) 0.1125(4) 0.3046(3) 0.080(2) Uani 1 1 d . . .
F17 F 1.1564(8) 0.2121(5) 0.3007(4) 0.107(3) Uani 1 1 d . . .
F18 F 0.9997(8) 0.1992(5) 0.3670(4) 0.109(3) Uani 1 1 d . . .
F19 F 0.2131(7) 0.0747(3) 0.0559(3) 0.060(2) Uani 1 1 d . . .
F20 F 0.0953(7) 0.0137(4) 0.1158(3) 0.063(2) Uani 1 1 d . . .
F21 F 0.2845(8) -0.0162(4) 0.0906(3) 0.083(3) Uani 1 1 d . . .
F22 F 0.3035(10) 0.0027(4) 0.3565(3) 0.113(4) Uani 1 1 d . . .
F23 F 0.3216(7) 0.1077(3) 0.4062(3) 0.059(2) Uani 1 1 d . . .
F24 F 0.5043(9) 0.0614(4) 0.3907(3) 0.081(3) Uani 1 1 d . . .
O1 O 0.4774(7) 0.2484(4) 0.7369(3) 0.043(2) Uani 1 1 d . . .
H1O H 0.5444 0.2604 0.7775 0.052 Uiso 1 1 d R B .
O2 O 0.1788(8) 0.2330(4) 0.6480(3) 0.049(2) Uani 1 1 d . . .
O3 O 0.5301(8) 0.1847(4) 0.5950(3) 0.047(2) Uani 1 1 d . . .
C1 C 0.0730(11) 0.1730(6) 0.7468(5) 0.038(3) Uani 1 1 d . . .
C2 C 0.0150(12) 0.1553(5) 0.8043(5) 0.038(3) Uani 1 1 d . B .
C3 C -0.1288(12) 0.1361(6) 0.8017(6) 0.046(3) Uani 1 1 d . . .
H3 H -0.1663 0.1238 0.8414 0.056 Uiso 1 1 calc R B .
C4 C -0.2139(12) 0.1354(6) 0.7414(6) 0.046(3) Uani 1 1 d . B .
H4 H -0.3112 0.1223 0.7388 0.055 Uiso 1 1 calc R . .
C5 C -0.1564(12) 0.1541(6) 0.6840(6) 0.045(3) Uani 1 1 d . . .
H5 H -0.2154 0.1531 0.6419 0.053 Uiso 1 1 calc R B .
C6 C -0.0142(12) 0.1743(6) 0.6870(5) 0.042(3) Uani 1 1 d . B .
C7 C 0.0458(11) 0.1965(6) 0.6257(5) 0.045(3) Uani 1 1 d . B .
H7A H 0.0511 0.1550 0.5925 0.054 Uiso 1 1 calc R . .
H7B H -0.0137 0.2271 0.6026 0.054 Uiso 1 1 calc R . .
C8 C 0.1137(10) 0.1568(5) 0.8696(5) 0.036(3) Uani 1 1 d . . .
H8A H 0.0907 0.1145 0.8919 0.043 Uiso 1 1 calc R B .
H8B H 0.1086 0.1988 0.9023 0.043 Uiso 1 1 calc R . .
C9 C 0.2409(12) 0.2672(6) 0.5950(5) 0.057(4) Uani 1 1 d . B .
H9A H 0.1853 0.3031 0.5807 0.069 Uiso 1 1 calc R . .
H9B H 0.2437 0.2323 0.5554 0.069 Uiso 1 1 calc R . .
H9C H 0.3356 0.2892 0.6134 0.069 Uiso 1 1 calc R . .
C10 C 0.3215(11) 0.0656(6) 0.8318(5) 0.038(3) Uani 1 1 d . . .
C11 C 0.3439(12) 0.0352(6) 0.8992(5) 0.060(4) Uani 1 1 d . B .
H11A H 0.3601 -0.0137 0.8898 0.072 Uiso 1 1 calc R . .
H11B H 0.2614 0.0372 0.9224 0.072 Uiso 1 1 calc R . .
H11C H 0.4246 0.0623 0.9287 0.072 Uiso 1 1 calc R . .
C12 C 0.1940(11) 0.0251(6) 0.7873(5) 0.047(3) Uani 1 1 d . B .
H12A H 0.2076 -0.0241 0.7776 0.056 Uiso 1 1 calc R . .
H12B H 0.1789 0.0449 0.7440 0.056 Uiso 1 1 calc R . .
H12C H 0.1129 0.0281 0.8115 0.056 Uiso 1 1 calc R . .
C13 C 0.4478(11) 0.0591(6) 0.7920(5) 0.058(4) Uani 1 1 d . B .
H13A H 0.4562 0.0095 0.7801 0.070 Uiso 1 1 calc R . .
H13B H 0.5327 0.0827 0.8209 0.070 Uiso 1 1 calc R . .
H13C H 0.4340 0.0810 0.7498 0.070 Uiso 1 1 calc R . .
C14 C 0.4064(13) 0.2149(7) 0.9144(5) 0.055(4) Uani 1 1 d . . .
C15 C 0.3800(13) 0.1982(6) 0.9870(4) 0.065(4) Uani 1 1 d . B .
H15A H 0.4263 0.2369 1.0216 0.078 Uiso 1 1 calc R . .
H15B H 0.4170 0.1549 0.9960 0.078 Uiso 1 1 calc R . .
H15C H 0.2800 0.1923 0.9893 0.078 Uiso 1 1 calc R . .
C16 C 0.3808(14) 0.2903(6) 0.9078(5) 0.071(5) Uani 1 1 d . B .
H16A H 0.4477 0.3227 0.9412 0.085 Uiso 1 1 calc R . .
H16B H 0.2863 0.2960 0.9168 0.085 Uiso 1 1 calc R . .
H16C H 0.3920 0.3006 0.8612 0.085 Uiso 1 1 calc R . .
C17 C 0.5583(12) 0.2096(7) 0.9080(6) 0.082(5) Uani 1 1 d . B .
H17A H 0.6173 0.2470 0.9398 0.099 Uiso 1 1 calc R . .
H17B H 0.5750 0.2145 0.8608 0.099 Uiso 1 1 calc R . .
H17C H 0.5803 0.1640 0.9194 0.099 Uiso 1 1 calc R . .
C18 C 0.7172(11) 0.2945(6) 0.5902(6) 0.042(3) Uani 1 1 d . . .
C19 C 0.8151(14) 0.3537(7) 0.5901(6) 0.060(4) Uani 1 1 d . B .
C20 C 0.8932(13) 0.3568(7) 0.5363(6) 0.070(4) Uani 1 1 d . . .
H20 H 0.9621 0.3959 0.5371 0.084 Uiso 1 1 calc R B .
C21 C 0.8723(13) 0.3038(7) 0.4813(5) 0.053(4) Uani 1 1 d . B .
H21 H 0.9263 0.3061 0.4447 0.064 Uiso 1 1 calc R . .
C22 C 0.7703(13) 0.2469(6) 0.4809(5) 0.048(3) Uani 1 1 d . . .
H22 H 0.7530 0.2102 0.4436 0.057 Uiso 1 1 calc R B .
C23 C 0.6944(12) 0.2445(6) 0.5354(6) 0.045(3) Uani 1 1 d . B .
C24 C 0.5858(13) 0.1831(6) 0.5312(5) 0.054(4) Uani 1 1 d . B .
H24A H 0.5109 0.1845 0.4932 0.065 Uiso 1 1 calc R . .
H24B H 0.6264 0.1392 0.5220 0.065 Uiso 1 1 calc R . .
C25A C 0.870(3) 0.3925(14) 0.6582(11) 0.057(7) Uani 0.50 1 d PU B .
H25A H 0.8994 0.4425 0.6548 0.068 Uiso 0.50 1 calc PR . .
H25B H 0.9504 0.3723 0.6795 0.068 Uiso 0.50 1 calc PR . .
C26 C 0.4312(13) 0.1240(6) 0.5988(6) 0.067(4) Uani 1 1 d . B .
H26A H 0.3671 0.1131 0.5557 0.080 Uiso 1 1 calc R . .
H26B H 0.3788 0.1339 0.6372 0.080 Uiso 1 1 calc R . .
H26C H 0.4807 0.0839 0.6061 0.080 Uiso 1 1 calc R . .
C27A C 0.630(3) 0.4520(16) 0.7017(16) 0.073(9) Uiso 0.50 1 d P B .
C28A C 0.706(3) 0.5277(14) 0.7293(13) 0.049(8) Uiso 0.50 1 d P . .
H28A H 0.7885 0.5371 0.7062 0.074 Uiso 0.50 1 calc PR B .
H28B H 0.7350 0.5312 0.7790 0.074 Uiso 0.50 1 calc PR . .
H28C H 0.6434 0.5622 0.7199 0.074 Uiso 0.50 1 calc PR . .
C29A C 0.487(3) 0.4384(16) 0.7248(16) 0.080(10) Uiso 0.50 1 d P . .
H29A H 0.4361 0.3945 0.6994 0.120 Uiso 0.50 1 calc PR B .
H29B H 0.4345 0.4772 0.7158 0.120 Uiso 0.50 1 calc PR . .
H29C H 0.4977 0.4346 0.7742 0.120 Uiso 0.50 1 calc PR . .
C30A C 0.593(3) 0.4488(16) 0.6192(13) 0.097(10) Uiso 0.50 1 d P . .
H30A H 0.6481 0.4883 0.6037 0.146 Uiso 0.50 1 calc PR B .
H30B H 0.4943 0.4514 0.6072 0.146 Uiso 0.50 1 calc PR . .
H30C H 0.6159 0.4047 0.5966 0.146 Uiso 0.50 1 calc PR . .
C31A C 0.821(2) 0.3863(12) 0.8037(11) 0.032(6) Uiso 0.50 1 d P B .
C32A C 0.877(3) 0.3187(13) 0.8114(13) 0.051(8) Uiso 0.50 1 d P . .
H32A H 0.9463 0.3249 0.8525 0.077 Uiso 0.50 1 d PR B .
H32B H 0.9200 0.3044 0.7708 0.077 Uiso 0.50 1 d PR . .
H32C H 0.8007 0.2826 0.8159 0.077 Uiso 0.50 1 d PR . .
C33A C 0.721(3) 0.3969(14) 0.8564(11) 0.072(8) Uiso 0.50 1 d P . .
H33D H 0.6478 0.3567 0.8495 0.108 Uiso 0.50 1 calc PR B .
H33E H 0.6799 0.4398 0.8507 0.108 Uiso 0.50 1 calc PR . .
H33F H 0.7720 0.4010 0.9029 0.108 Uiso 0.50 1 calc PR . .
C34A C 0.946(4) 0.4439(19) 0.8163(17) 0.047(11) Uiso 0.50 1 d P . .
H34A H 0.9711 0.4586 0.8659 0.070 Uiso 0.50 1 calc PR B .
H34B H 0.9226 0.4841 0.7936 0.070 Uiso 0.50 1 calc PR . .
H34C H 1.0251 0.4259 0.7976 0.070 Uiso 0.50 1 calc PR . .
C35 C 0.5786(11) 0.3126(6) 0.2997(5) 0.036(3) Uani 1 1 d . . .
C36 C 0.4737(11) 0.3167(5) 0.3405(5) 0.037(3) Uani 1 1 d . . .
H36 H 0.3890 0.2859 0.3281 0.045 Uiso 1 1 calc R . .
C37 C 0.4906(12) 0.3650(6) 0.3988(5) 0.038(3) Uani 1 1 d . . .
C38 C 0.6091(12) 0.4135(6) 0.4184(5) 0.039(3) Uani 1 1 d . . .
H38 H 0.6199 0.4462 0.4589 0.046 Uiso 1 1 calc R . .
C39 C 0.7099(12) 0.4115(6) 0.3759(6) 0.039(3) Uani 1 1 d . . .
C40 C 0.6959(11) 0.3615(6) 0.3189(5) 0.039(3) Uani 1 1 d . . .
H40 H 0.7696 0.3608 0.2919 0.046 Uiso 1 1 calc R . .
C41 C 0.3756(16) 0.3651(9) 0.4413(8) 0.076(5) Uani 1 1 d . . .
C42 C 0.8339(14) 0.4629(8) 0.3908(8) 0.067(4) Uani 1 1 d . . .
C43 C 0.4986(12) 0.3056(6) 0.1680(5) 0.037(3) Uani 1 1 d . . .
C44 C 0.3600(13) 0.3095(6) 0.1486(5) 0.045(3) Uani 1 1 d . . .
H44 H 0.2924 0.2801 0.1666 0.054 Uiso 1 1 calc R . .
C45 C 0.3156(15) 0.3556(6) 0.1032(6) 0.055(4) Uani 1 1 d . . .
C46 C 0.4116(14) 0.3998(6) 0.0765(6) 0.059(4) Uani 1 1 d . . .
H46 H 0.3832 0.4301 0.0445 0.071 Uiso 1 1 calc R . .
C47 C 0.5499(14) 0.3978(6) 0.0985(6) 0.053(4) Uani 1 1 d . . .
C48 C 0.5939(11) 0.3519(6) 0.1411(5) 0.039(3) Uani 1 1 d . . .
H48 H 0.6906 0.3512 0.1530 0.047 Uiso 1 1 calc R . .
C49 C 0.1630(17) 0.3530(8) 0.0849(8) 0.074(5) Uani 1 1 d . . .
C50 C 0.6551(18) 0.4400(9) 0.0639(9) 0.091(5) Uani 1 1 d U . .
C51 C 0.7043(11) 0.2312(5) 0.2096(5) 0.033(3) Uani 1 1 d . . .
C52 C 0.7291(12) 0.2108(6) 0.1448(5) 0.045(3) Uani 1 1 d . . .
H52 H 0.6619 0.2163 0.1076 0.053 Uiso 1 1 calc R . .
C53 C 0.8468(15) 0.1822(7) 0.1297(6) 0.057(4) Uani 1 1 d . . .
C54 C 0.9446(13) 0.1728(6) 0.1830(7) 0.057(4) Uani 1 1 d . . .
H54 H 1.0257 0.1530 0.1739 0.069 Uiso 1 1 calc R . .
C55 C 0.9235(12) 0.1922(6) 0.2488(6) 0.046(3) Uani 1 1 d . . .
C56 C 0.8064(11) 0.2196(6) 0.2629(5) 0.043(3) Uani 1 1 d . . .
H56 H 0.7930 0.2311 0.3094 0.051 Uiso 1 1 calc R . .
C57 C 0.8658(15) 0.1613(8) 0.0564(10) 0.100(6) Uani 1 1 d DU . .
C58 C 1.0340(14) 0.1825(8) 0.3058(7) 0.059(4) Uani 1 1 d . . .
C59 C 0.4554(11) 0.1866(6) 0.2294(5) 0.036(3) Uani 1 1 d . . .
C60 C 0.3790(10) 0.1468(5) 0.1715(5) 0.030(3) Uani 1 1 d . . .
H60 H 0.3797 0.1644 0.1286 0.036 Uiso 1 1 calc R . .
C61 C 0.3012(10) 0.0823(5) 0.1734(4) 0.026(3) Uani 1 1 d . . .
C62 C 0.2962(11) 0.0554(5) 0.2348(5) 0.037(3) Uani 1 1 d . . .
H62 H 0.2392 0.0126 0.2369 0.044 Uiso 1 1 calc R . .
C63 C 0.3767(12) 0.0922(5) 0.2934(5) 0.035(3) Uani 1 1 d . . .
C64 C 0.4543(11) 0.1556(5) 0.2893(5) 0.034(3) Uani 1 1 d . . .
H64 H 0.5102 0.1794 0.3299 0.040 Uiso 1 1 calc R . .
C65 C 0.2249(13) 0.0388(7) 0.1099(5) 0.049(4) Uani 1 1 d . . .
C66 C 0.3760(15) 0.0654(7) 0.3606(6) 0.055(4) Uani 1 1 d . . .
C67 C 1.168(4) -0.041(2) 0.5734(16) 0.164(7) Uiso 0.50 1 d PD A 1
H67A H 1.1296 -0.0794 0.5961 0.245 Uiso 0.50 1 d PR A 1
H67B H 1.2076 -0.0006 0.6081 0.245 Uiso 0.50 1 d PR A 1
H67C H 1.2410 -0.0555 0.5475 0.245 Uiso 0.50 1 d PR A 1
C68 C 1.052(4) -0.019(2) 0.5240(16) 0.164(7) Uiso 0.50 1 d PGD . 1
C69 C 1.087(3) -0.0174(17) 0.458(2) 0.164(7) Uiso 0.50 1 d PG . 1
H69 H 1.1743 -0.0300 0.4482 0.196 Uiso 0.50 1 calc PR . 1
C70 C 0.996(4) 0.0023(15) 0.4067(11) 0.164(7) Uiso 0.50 1 d PG . 1
H70 H 1.0200 0.0031 0.3617 0.196 Uiso 0.50 1 calc PR . 1
C71 C 0.869(4) 0.0208(15) 0.4213(15) 0.164(7) Uiso 0.50 1 d PG . 1
H71 H 0.8060 0.0342 0.3862 0.196 Uiso 0.50 1 calc PR . 1
C72 C 0.833(3) 0.0196(15) 0.487(2) 0.164(7) Uiso 0.50 1 d PG . 1
H72 H 0.7465 0.0322 0.4971 0.196 Uiso 0.50 1 calc PR . 1
C73 C 0.925(4) -0.0001(19) 0.5385(11) 0.164(7) Uiso 0.50 1 d PG . 1
H73 H 0.9009 -0.0009 0.5836 0.196 Uiso 0.50 1 calc PR . 1
C25B C 0.791(3) 0.4209(12) 0.6372(11) 0.044(7) Uani 0.50 1 d PU B 2
H25C H 0.7244 0.4472 0.6130 0.052 Uiso 0.50 1 calc PR B 2
H25D H 0.8797 0.4523 0.6531 0.052 Uiso 0.50 1 calc PR B 2
C31B C 0.858(2) 0.3768(12) 0.7736(11) 0.032(6) Uiso 0.50 1 d P B 2
C32B C 0.815(3) 0.3268(14) 0.8272(12) 0.056(8) Uiso 0.50 1 d P B 2
H32D H 0.8138 0.2780 0.8075 0.084 Uiso 0.50 1 calc PR B 2
H32E H 0.7224 0.3339 0.8382 0.084 Uiso 0.50 1 calc PR B 2
H32F H 0.8822 0.3374 0.8692 0.084 Uiso 0.50 1 calc PR B 2
C33B C 0.966(2) 0.3448(12) 0.7388(11) 0.063(8) Uiso 0.50 1 d P B 2
H33A H 0.9985 0.3748 0.7058 0.094 Uiso 0.50 1 calc PR B 2
H33B H 0.9260 0.2984 0.7145 0.094 Uiso 0.50 1 calc PR B 2
H33C H 1.0439 0.3399 0.7731 0.094 Uiso 0.50 1 calc PR B 2
C34B C 0.913(4) 0.454(2) 0.8170(19) 0.070(15) Uiso 0.50 1 d P B 2
H34D H 0.9713 0.4482 0.8595 0.105 Uiso 0.50 1 calc PR B 2
H34E H 0.8336 0.4766 0.8282 0.105 Uiso 0.50 1 calc PR B 2
H34F H 0.9678 0.4821 0.7893 0.105 Uiso 0.50 1 calc PR B 2
C27B C 0.589(3) 0.4496(14) 0.7361(13) 0.048(7) Uiso 0.50 1 d P B 2
C28B C 0.649(3) 0.5235(15) 0.7438(13) 0.053(8) Uiso 0.50 1 d P B 2
H28D H 0.5889 0.5522 0.7678 0.080 Uiso 0.50 1 calc PR B 2
H28E H 0.6556 0.5380 0.6983 0.080 Uiso 0.50 1 calc PR B 2
H28F H 0.7413 0.5298 0.7706 0.080 Uiso 0.50 1 calc PR B 2
C29B C 0.464(3) 0.4354(18) 0.6799(16) 0.098(12) Uiso 0.50 1 d P B 2
H29D H 0.4006 0.4697 0.6885 0.147 Uiso 0.50 1 calc PR B 2
H29E H 0.4162 0.3881 0.6799 0.147 Uiso 0.50 1 calc PR B 2
H29F H 0.4959 0.4393 0.6352 0.147 Uiso 0.50 1 calc PR B 2
C30B C 0.540(3) 0.4328(15) 0.8054(13) 0.083(9) Uiso 0.50 1 d P B 2
H30D H 0.6214 0.4345 0.8400 0.125 Uiso 0.50 1 calc PR B 2
H30E H 0.4865 0.3859 0.7987 0.125 Uiso 0.50 1 calc PR B 2
H30F H 0.4820 0.4675 0.8209 0.125 Uiso 0.50 1 calc PR B 2
B1 B 0.5578(12) 0.2577(7) 0.2268(6) 0.032(3) Uani 1 1 d . . .

loop_
_atom_site_aniso_label
_atom_site_aniso_U_11
_atom_site_aniso_U_22
_atom_site_aniso_U_33
_atom_site_aniso_U_23
_atom_site_aniso_U_13
_atom_site_aniso_U_12
Pd1 0.0342(6) 0.0512(7) 0.0375(5) 0.0134(5) 0.0098(4) 0.0001(5)
Pd2 0.0367(6) 0.0387(7) 0.0446(5) 0.0042(5) 0.0074(5) 0.0004(5)
P1 0.0314(19) 0.050(2) 0.0377(17) 0.0059(15) 0.0076(14) -0.0016(17)
P2 0.056(2) 0.049(2) 0.0378(18) 0.0067(16) 0.0131(16) 0.0030(19)
F1 0.094(7) 0.176(9) 0.141(8) 0.047(7) 0.069(6) 0.030(7)
F2 0.129(8) 0.143(8) 0.127(7) 0.057(6) 0.095(6) 0.019(7)
F3 0.173(9) 0.152(9) 0.206(9) -0.102(8) 0.131(8) -0.053(7)
F4 0.034(5) 0.069(6) 0.092(5) 0.010(4) 0.001(4) -0.013(4)
F5 0.064(6) 0.106(7) 0.116(7) -0.052(6) 0.012(5) -0.018(5)
F6 0.054(6) 0.063(6) 0.193(9) 0.072(6) -0.041(6) -0.040(5)
F7 0.045(6) 0.149(9) 0.124(8) 0.058(7) 0.006(5) 0.032(6)
F8 0.077(6) 0.076(7) 0.145(7) 0.032(6) -0.017(5) 0.022(5)
F9 0.052(6) 0.113(8) 0.139(7) -0.047(6) -0.037(5) 0.014(5)
F10 0.208(11) 0.118(8) 0.190(9) 0.035(8) 0.086(8) -0.037(8)
F11 0.153(9) 0.155(9) 0.081(6) 0.036(6) 0.023(6) -0.058(7)
F12 0.099(7) 0.196(10) 0.230(10) 0.162(8) -0.031(7) -0.054(7)
F13 0.070(6) 0.154(8) 0.064(5) 0.009(5) 0.019(4) 0.029(6)
F14 0.344(13) 0.120(8) 0.091(6) -0.055(6) 0.108(7) -0.113(9)
F15 0.198(10) 0.289(12) 0.132(8) 0.051(8) 0.073(7) 0.169(9)
F16 0.085(6) 0.086(7) 0.070(5) 0.003(5) -0.004(4) 0.033(5)
F17 0.030(5) 0.121(8) 0.159(8) 0.007(6) -0.008(5) 0.000(5)
F18 0.079(6) 0.182(10) 0.063(5) -0.026(5) -0.024(5) 0.080(6)
F19 0.065(5) 0.062(5) 0.044(4) 0.013(4) -0.006(3) -0.025(4)
F20 0.064(5) 0.073(6) 0.045(4) 0.008(4) 0.008(4) -0.025(4)
F21 0.094(7) 0.083(6) 0.062(5) -0.036(4) -0.024(4) 0.048(5)
F22 0.218(11) 0.057(6) 0.041(4) 0.018(4) -0.015(5) -0.057(6)
F23 0.078(6) 0.063(5) 0.034(4) 0.005(3) 0.012(4) -0.003(4)
F24 0.116(8) 0.072(6) 0.060(5) 0.019(4) -0.010(5) 0.040(5)
O1 0.020(4) 0.068(6) 0.043(4) 0.023(4) 0.000(3) 0.001(4)
O2 0.031(5) 0.079(7) 0.037(4) 0.017(4) 0.013(4) -0.008(5)
O3 0.047(5) 0.041(5) 0.051(5) 0.005(4) 0.008(4) -0.007(4)
C1 0.037(7) 0.048(8) 0.035(7) 0.019(6) 0.018(6) 0.012(6)
C2 0.039(8) 0.024(7) 0.048(7) -0.001(6) 0.001(6) 0.001(6)
C3 0.036(8) 0.038(8) 0.061(8) -0.002(6) 0.020(6) -0.017(6)
C4 0.031(8) 0.038(8) 0.064(8) 0.002(6) 0.002(7) -0.010(6)
C5 0.034(8) 0.046(9) 0.052(8) 0.006(6) 0.001(6) 0.001(6)
C6 0.034(8) 0.049(9) 0.042(7) 0.009(6) 0.006(6) -0.007(6)
C7 0.034(8) 0.062(9) 0.040(7) 0.012(6) 0.010(6) 0.002(7)
C8 0.040(7) 0.033(7) 0.036(6) 0.004(5) 0.019(5) 0.003(6)
C9 0.050(9) 0.077(10) 0.048(7) 0.028(7) 0.007(6) 0.004(8)
C10 0.033(7) 0.034(8) 0.051(7) 0.017(6) 0.012(6) 0.005(6)
C11 0.062(10) 0.079(11) 0.049(7) 0.041(7) 0.011(7) 0.012(8)
C12 0.041(8) 0.052(9) 0.056(7) 0.011(6) 0.025(6) 0.017(7)
C13 0.039(8) 0.094(11) 0.051(7) 0.019(7) 0.018(6) 0.032(8)
C14 0.052(9) 0.061(10) 0.042(7) 0.013(6) 0.001(6) -0.032(8)
C15 0.092(11) 0.083(11) 0.011(6) 0.011(6) -0.003(6) -0.022(9)
C16 0.108(12) 0.054(10) 0.032(7) -0.002(6) 0.004(7) -0.050(9)
C17 0.050(10) 0.114(13) 0.073(9) 0.056(9) -0.018(8) -0.041(9)
C18 0.034(8) 0.030(8) 0.059(8) -0.011(6) 0.016(6) -0.001(6)
C19 0.073(10) 0.059(10) 0.041(8) -0.011(7) 0.025(7) -0.014(8)
C20 0.061(10) 0.070(11) 0.072(10) 0.007(8) 0.021(8) -0.023(8)
C21 0.058(10) 0.076(11) 0.034(7) 0.017(7) 0.011(6) 0.025(8)
C22 0.063(10) 0.038(9) 0.044(8) -0.002(6) 0.011(7) 0.015(7)
C23 0.037(8) 0.046(9) 0.053(8) 0.015(7) 0.004(6) -0.001(7)
C24 0.073(10) 0.050(9) 0.041(7) 0.011(6) 0.013(7) 0.010(8)
C25A 0.061(11) 0.056(11) 0.051(10) 0.003(8) 0.021(9) -0.010(9)
C26 0.062(10) 0.064(10) 0.067(9) 0.020(7) -0.003(7) -0.019(8)
C35 0.036(8) 0.034(8) 0.040(7) 0.012(5) -0.001(6) 0.008(6)
C36 0.027(7) 0.034(8) 0.051(7) 0.004(6) 0.008(6) 0.005(6)
C37 0.044(8) 0.028(7) 0.045(7) -0.001(6) 0.018(6) 0.007(6)
C38 0.043(8) 0.033(8) 0.036(7) 0.004(5) 0.002(6) -0.007(6)
C39 0.041(8) 0.021(7) 0.048(7) 0.000(6) -0.004(6) -0.011(6)
C40 0.031(7) 0.044(8) 0.039(7) 0.010(6) 0.006(6) -0.005(6)
C41 0.056(11) 0.076(13) 0.086(12) -0.042(10) 0.044(9) -0.021(10)
C42 0.038(9) 0.049(11) 0.109(12) -0.008(9) 0.010(9) 0.001(8)
C43 0.046(8) 0.030(8) 0.032(6) 0.006(5) 0.003(6) 0.000(6)
C44 0.062(10) 0.026(8) 0.038(7) -0.006(6) 0.002(6) -0.013(7)
C45 0.072(11) 0.027(8) 0.054(8) -0.001(6) -0.023(8) -0.003(8)
C46 0.072(11) 0.036(9) 0.063(8) 0.026(7) -0.019(8) -0.006(8)
C47 0.051(9) 0.050(9) 0.054(8) 0.031(7) -0.002(7) -0.027(7)
C48 0.028(7) 0.039(8) 0.044(7) 0.012(6) -0.008(6) -0.015(6)
C49 0.076(14) 0.047(11) 0.087(12) 0.005(9) -0.029(10) 0.003(10)
C50 0.076(10) 0.095(11) 0.093(10) 0.049(9) -0.033(9) -0.021(9)
C51 0.039(8) 0.032(7) 0.028(6) -0.003(5) 0.008(5) 0.003(6)
C52 0.049(9) 0.046(9) 0.040(7) 0.005(6) 0.023(6) -0.003(7)
C53 0.076(11) 0.064(10) 0.033(8) 0.005(7) 0.020(7) 0.012(8)
C54 0.051(9) 0.051(9) 0.080(10) 0.012(8) 0.038(8) 0.011(7)
C55 0.044(9) 0.046(9) 0.044(7) -0.011(6) 0.019(6) -0.002(7)
C56 0.022(7) 0.061(9) 0.045(7) 0.000(6) 0.010(6) 0.008(6)
C57 0.082(11) 0.110(12) 0.111(12) 0.026(10) 0.019(10) 0.015(10)
C58 0.044(10) 0.062(11) 0.069(10) -0.005(8) 0.010(8) 0.016(8)
C59 0.028(7) 0.028(7) 0.050(7) 0.005(6) 0.008(6) -0.004(6)
C60 0.031(7) 0.020(7) 0.036(6) 0.003(5) 0.012(5) -0.013(5)
C61 0.029(7) 0.031(7) 0.020(6) 0.005(5) 0.007(5) 0.006(5)
C62 0.057(8) 0.021(7) 0.036(7) 0.001(5) 0.017(6) 0.009(6)
C63 0.058(9) 0.019(7) 0.028(6) 0.006(5) 0.006(6) 0.006(6)
C64 0.037(8) 0.023(7) 0.039(7) 0.008(5) -0.004(5) 0.000(6)
C65 0.042(9) 0.072(11) 0.031(8) 0.006(7) 0.008(6) -0.008(8)
C66 0.073(11) 0.033(9) 0.051(9) -0.002(7) 0.009(8) -0.017(8)
C25B 0.049(10) 0.039(10) 0.043(10) 0.007(8) 0.011(8) -0.002(8)
B1 0.026(8) 0.034(9) 0.038(7) -0.003(6) 0.019(6) -0.001(7)

loop_
_atom_type_symbol
_atom_type_description
_atom_type_scat_dispersion_real
_atom_type_scat_dispersion_imag
_atom_type_scat_source
C C 0.0033 0.0016 'International Tables Vol C Tables 4.2.6.8 and 6.1.1.4'
H H 0.0000 0.0000 'International Tables Vol C Tables 4.2.6.8 and 6.1.1.4'
B B 0.0013 0.0007 'International Tables Vol C Tables 4.2.6.8 and 6.1.1.4'
F F 0.0171 0.0103 'International Tables Vol C Tables 4.2.6.8 and 6.1.1.4'
O O 0.0106 0.0060 'International Tables Vol C Tables 4.2.6.8 and 6.1.1.4'
P P 0.1023 0.0942 'International Tables Vol C Tables 4.2.6.8 and 6.1.1.4'
Pd Pd -0.9988 1.0072 'International Tables Vol C Tables 4.2.6.8 and 6.1.1.4'

loop_
_geom_angle_atom_site_label_1
_geom_angle_atom_site_label_2
_geom_angle_atom_site_label_3
_geom_angle
_geom_angle_site_symmetry_1
_geom_angle_site_symmetry_3
C1 Pd1 O1 173.3(4) . .
C1 Pd1 O2 79.2(4) . .
O1 Pd1 O2 94.7(3) . .
C1 Pd1 P1 81.6(3) . .
O1 Pd1 P1 104.49(18) . .
O2 Pd1 P1 160.7(2) . .
C18 Pd2 O1 172.1(4) . .
C18 Pd2 O3 80.4(4) . .
O1 Pd2 O3 91.8(3) . .
C18 Pd2 P2 82.8(3) . .
O1 Pd2 P2 105.1(2) . .
O3 Pd2 P2 163.2(2) . .
C8 P1 C14 105.8(5) . .
C8 P1 C10 105.6(5) . .
C14 P1 C10 113.6(6) . .
C8 P1 Pd1 104.1(3) . .
C14 P1 Pd1 114.1(4) . .
C10 P1 Pd1 112.5(3) . .
C27A P2 C31B 127.3(13) . .
C27A P2 C25B 77.3(13) . .
C31B P2 C25B 108.4(11) . .
C27A P2 C25A 107.6(14) . .
C31B P2 C25A 79.9(11) . .
C27A P2 C31A 112.7(12) . .
C25B P2 C31A 125.1(10) . .
C25A P2 C31A 100.6(10) . .
C31B P2 C27B 116.1(10) . .
C25B P2 C27B 101.6(11) . .
C25A P2 C27B 130.3(12) . .
C31A P2 C27B 96.3(10) . .
C27A P2 Pd2 115.4(10) . .
C31B P2 Pd2 113.4(7) . .
C25B P2 Pd2 104.8(7) . .
C25A P2 Pd2 102.3(7) . .
C31A P2 Pd2 116.0(7) . .
C27B P2 Pd2 111.3(8) . .
Pd2 O1 Pd1 142.2(3) . .
Pd2 O1 H1O 98.4 . .
Pd1 O1 H1O 119.4 . .
C7 O2 C9 114.0(7) . .
C7 O2 Pd1 112.0(6) . .
C9 O2 Pd1 131.9(6) . .
C24 O3 C26 113.8(8) . .
C24 O3 Pd2 112.9(6) . .
C26 O3 Pd2 133.2(7) . .
C6 C1 C2 118.5(10) . .
C6 C1 Pd1 116.2(8) . .
C2 C1 Pd1 125.0(8) . .
C1 C2 C3 121.6(10) . .
C1 C2 C8 116.9(10) . .
C3 C2 C8 121.5(10) . .
C4 C3 C2 119.4(11) . .
C4 C3 H3 120.3 . .
C2 C3 H3 120.3 . .
C3 C4 C5 119.2(11) . .
C3 C4 H4 120.4 . .
C5 C4 H4 120.4 . .
C4 C5 C6 121.3(10) . .
C4 C5 H5 119.3 . .
C6 C5 H5 119.3 . .
C1 C6 C5 119.9(10) . .
C1 C6 C7 119.2(10) . .
C5 C6 C7 120.9(10) . .
O2 C7 C6 108.3(8) . .
O2 C7 H7A 110.0 . .
C6 C7 H7A 110.0 . .
O2 C7 H7B 110.0 . .
C6 C7 H7B 110.0 . .
H7A C7 H7B 108.4 . .
C2 C8 P1 106.0(7) . .
C2 C8 H8A 110.5 . .
P1 C8 H8A 110.5 . .
C2 C8 H8B 110.5 . .
P1 C8 H8B 110.5 . .
H8A C8 H8B 108.7 . .
O2 C9 H9A 109.5 . .
O2 C9 H9B 109.5 . .
H9A C9 H9B 109.5 . .
O2 C9 H9C 109.5 . .
H9A C9 H9C 109.5 . .
H9B C9 H9C 109.5 . .
C12 C10 C11 109.4(9) . .
C12 C10 C13 107.9(9) . .
C11 C10 C13 110.4(9) . .
C12 C10 P1 105.9(7) . .
C11 C10 P1 113.1(7) . .
C13 C10 P1 109.9(8) . .
C10 C11 H11A 109.5 . .
C10 C11 H11B 109.5 . .
H11A C11 H11B 109.5 . .
C10 C11 H11C 109.5 . .
H11A C11 H11C 109.5 . .
H11B C11 H11C 109.5 . .
C10 C12 H12A 109.5 . .
C10 C12 H12B 109.5 . .
H12A C12 H12B 109.5 . .
C10 C12 H12C 109.5 . .
H12A C12 H12C 109.5 . .
H12B C12 H12C 109.5 . .
C10 C13 H13A 109.5 . .
C10 C13 H13B 109.5 . .
H13A C13 H13B 109.5 . .
C10 C13 H13C 109.5 . .
H13A C13 H13C 109.5 . .
H13B C13 H13C 109.5 . .
C17 C14 C16 108.3(10) . .
C17 C14 C15 108.0(10) . .
C16 C14 C15 108.7(10) . .
C17 C14 P1 112.1(9) . .
C16 C14 P1 105.8(8) . .
C15 C14 P1 113.7(8) . .
C14 C15 H15A 109.5 . .
C14 C15 H15B 109.5 . .
H15A C15 H15B 109.5 . .
C14 C15 H15C 109.5 . .
H15A C15 H15C 109.5 . .
H15B C15 H15C 109.5 . .
C14 C16 H16A 109.5 . .
C14 C16 H16B 109.5 . .
H16A C16 H16B 109.5 . .
C14 C16 H16C 109.5 . .
H16A C16 H16C 109.5 . .
H16B C16 H16C 109.5 . .
C14 C17 H17A 109.5 . .
C14 C17 H17B 109.5 . .
H17A C17 H17B 109.5 . .
C14 C17 H17C 109.5 . .
H17A C17 H17C 109.5 . .
H17B C17 H17C 109.5 . .
C23 C18 C19 118.9(11) . .
C23 C18 Pd2 116.3(9) . .
C19 C18 Pd2 124.8(8) . .
C20 C19 C18 119.4(11) . .
C20 C19 C25A 120.1(14) . .
C18 C19 C25A 115.2(13) . .
C20 C19 C25B 122.6(14) . .
C18 C19 C25B 114.7(13) . .
C21 C20 C19 121.1(12) . .
C21 C20 H20 119.5 . .
C19 C20 H20 119.5 . .
C20 C21 C22 118.6(11) . .
C20 C21 H21 120.7 . .
C22 C21 H21 120.7 . .
C23 C22 C21 119.5(11) . .
C23 C22 H22 120.3 . .
C21 C22 H22 120.3 . .
C18 C23 C22 122.4(11) . .
C18 C23 C24 120.8(11) . .
C22 C23 C24 116.7(11) . .
O3 C24 C23 109.1(9) . .
O3 C24 H24A 109.9 . .
C23 C24 H24A 109.9 . .
O3 C24 H24B 109.9 . .
C23 C24 H24B 109.9 . .
H24A C24 H24B 108.3 . .
C19 C25A P2 104.7(14) . .
C19 C25A H25A 110.8 . .
P2 C25A H25A 110.8 . .
C19 C25A H25B 110.8 . .
P2 C25A H25B 110.8 . .
H25A C25A H25B 108.9 . .
O3 C26 H26A 109.5 . .
O3 C26 H26B 109.5 . .
H26A C26 H26B 109.5 . .
O3 C26 H26C 109.5 . .
H26A C26 H26C 109.5 . .
H26B C26 H26C 109.5 . .
C27B C27A C28A 93(4) . .
C29A C27A C28A 113(3) . .
C27B C27A C30A 139(4) . .
C29A C27A C30A 103(2) . .
C28A C27A C30A 107(2) . .
C27B C27A P2 98(4) . .
C29A C27A P2 111(2) . .
C28A C27A P2 119(2) . .
C30A C27A P2 103(2) . .
C27A C28A H28A 109.5 . .
C27A C28A H28B 109.5 . .
H28A C28A H28B 109.5 . .
C27A C28A H28C 109.5 . .
H28A C28A H28C 109.5 . .
H28B C28A H28C 109.5 . .
C27A C29A H29A 109.5 . .
C27A C29A H29B 109.5 . .
H29A C29A H29B 109.5 . .
C27A C29A H29C 109.5 . .
H29A C29A H29C 109.5 . .
H29B C29A H29C 109.5 . .
C27A C30A H30A 109.5 . .
C27A C30A H30B 109.5 . .
H30A C30A H30B 109.5 . .
C27A C30A H30C 109.5 . .
H30A C30A H30C 109.5 . .
H30B C30A H30C 109.5 . .
C31B C31A C32A 71(3) . .
C31B C31A C34A 79(3) . .
C32A C31A C34A 107(2) . .
C31B C31A C33A 169(4) . .
C32A C31A C33A 108(2) . .
C34A C31A C33A 112(2) . .
C31B C31A P2 62(2) . .
C32A C31A P2 109.9(15) . .
C34A C31A P2 111.0(17) . .
C33A C31A P2 109.0(15) . .
C31A C32A H32A 109.5 . .
C31A C32A H32B 109.5 . .
H32A C32A H32B 109.5 . .
C31A C32A H32C 109.5 . .
H32A C32A H32C 109.5 . .
H32B C32A H32C 109.5 . .
C31A C33A H33D 109.5 . .
C31A C33A H33E 109.5 . .
H33D C33A H33E 109.5 . .
C31A C33A H33F 109.5 . .
H33D C33A H33F 109.5 . .
H33E C33A H33F 109.5 . .
C31A C34A H34A 109.5 . .
C31A C34A H34B 109.5 . .
H34A C34A H34B 109.5 . .
C31A C34A H34C 109.5 . .
H34A C34A H34C 109.5 . .
H34B C34A H34C 109.5 . .
C40 C35 C36 116.3(10) . .
C40 C35 B1 121.6(10) . .
C36 C35 B1 121.8(10) . .
C37 C36 C35 120.9(10) . .
C37 C36 H36 119.6 . .
C35 C36 H36 119.6 . .
C36 C37 C38 122.6(10) . .
C36 C37 C41 118.0(11) . .
C38 C37 C41 119.3(10) . .
C39 C38 C37 116.3(10) . .
C39 C38 H38 121.9 . .
C37 C38 H38 121.9 . .
C38 C39 C40 121.3(11) . .
C38 C39 C42 119.6(11) . .
C40 C39 C42 119.0(12) . .
C39 C40 C35 122.5(11) . .
C39 C40 H40 118.7 . .
C35 C40 H40 118.7 . .
F3 C41 F2 106.0(15) . .
F3 C41 F1 103.5(15) . .
F2 C41 F1 100.9(12) . .
F3 C41 C37 116.2(12) . .
F2 C41 C37 114.1(14) . .
F1 C41 C37 114.5(13) . .
F6 C42 F4 105.2(12) . .
F6 C42 F5 104.9(12) . .
F4 C42 F5 102.0(11) . .
F6 C42 C39 114.5(12) . .
F4 C42 C39 115.6(12) . .
F5 C42 C39 113.3(12) . .
C44 C43 C48 116.2(10) . .
C44 C43 B1 124.3(10) . .
C48 C43 B1 119.0(10) . .
C43 C44 C45 122.1(12) . .
C43 C44 H44 118.9 . .
C45 C44 H44 118.9 . .
C46 C45 C44 120.5(13) . .
C46 C45 C49 122.8(13) . .
C44 C45 C49 116.7(13) . .
C47 C46 C45 117.0(11) . .
C47 C46 H46 121.5 . .
C45 C46 H46 121.5 . .
C48 C47 C46 122.7(11) . .
C48 C47 C50 119.3(13) . .
C46 C47 C50 117.2(12) . .
C47 C48 C43 121.3(11) . .
C47 C48 H48 119.4 . .
C43 C48 H48 119.4 . .
F7 C49 F8 105.7(15) . .
F7 C49 F9 109.3(14) . .
F8 C49 F9 99.7(11) . .
F7 C49 C45 118.8(13) . .
F8 C49 C45 111.0(13) . .
F9 C49 C45 110.7(13) . .
F11 C50 F12 115.2(18) . .
F11 C50 F10 100.0(14) . .
F12 C50 F10 94.7(13) . .
F11 C50 C47 121.3(14) . .
F12 C50 C47 114.1(13) . .
F10 C50 C47 105.6(16) . .
C52 C51 C56 115.3(10) . .
C52 C51 B1 123.0(10) . .
C56 C51 B1 121.2(9) . .
C51 C52 C53 123.9(12) . .
C51 C52 H52 118.1 . .
C53 C52 H52 118.1 . .
C54 C53 C52 119.0(11) . .
C54 C53 C57 120.8(13) . .
C52 C53 C57 120.2(12) . .
C55 C54 C53 119.1(12) . .
C55 C54 H54 120.5 . .
C53 C54 H54 120.5 . .
C54 C55 C56 121.2(12) . .
C54 C55 C58 117.7(12) . .
C56 C55 C58 121.1(10) . .
C55 C56 C51 121.5(10) . .
C55 C56 H56 119.2 . .
C51 C56 H56 119.2 . .
F14 C57 F15 112.4(17) . .
F14 C57 F13 104.5(15) . .
F15 C57 F13 101.1(13) . .
F14 C57 C53 111.8(13) . .
F15 C57 C53 112.5(14) . .
F13 C57 C53 113.9(13) . .
F17 C58 F18 111.5(12) . .
F17 C58 F16 104.9(11) . .
F18 C58 F16 102.8(12) . .
F17 C58 C55 114.4(12) . .
F18 C58 C55 112.6(11) . .
F16 C58 C55 109.6(11) . .
C60 C59 C64 114.9(10) . .
C60 C59 B1 123.3(9) . .
C64 C59 B1 121.2(9) . .
C59 C60 C61 122.9(9) . .
C59 C60 H60 118.5 . .
C61 C60 H60 118.5 . .
C62 C61 C60 120.3(9) . .
C62 C61 C65 117.6(10) . .
C60 C61 C65 122.1(9) . .
C61 C62 C63 118.3(10) . .
C61 C62 H62 120.8 . .
C63 C62 H62 120.8 . .
C64 C63 C62 119.7(10) . .
C64 C63 C66 119.8(9) . .
C62 C63 C66 120.5(10) . .
C63 C64 C59 123.7(10) . .
C63 C64 H64 118.1 . .
C59 C64 H64 118.1 . .
F21 C65 F20 105.6(11) . .
F21 C65 F19 106.3(9) . .
F20 C65 F19 104.6(10) . .
F21 C65 C61 113.1(10) . .
F20 C65 C61 113.7(9) . .
F19 C65 C61 112.7(10) . .
F22 C66 F24 107.3(12) . .
F22 C66 F23 106.0(11) . .
F24 C66 F23 105.1(9) . .
F22 C66 C63 113.5(10) . .
F24 C66 C63 112.1(11) . .
F23 C66 C63 112.3(11) . .
C68 C67 H67A 109.5 . .
C68 C67 H67B 109.4 . .
H67A C67 H67B 109.5 . .
C68 C67 H67C 109.5 . .
H67A C67 H67C 109.5 . .
H67B C67 H67C 109.5 . .
C72 C68 C71 70(3) 2_756 2_756
C72 C68 C73 66(4) 2_756 2_756
C71 C68 C73 133(6) 2_756 2_756
C72 C68 C69 58(5) 2_756 .
C71 C68 C69 128(7) 2_756 .
C72 C68 C73 166(5) 2_756 .
C71 C68 C73 111(6) 2_756 .
C73 C68 C73 109(2) 2_756 .
C69 C68 C73 120.0 . .
C72 C68 C70 127(4) 2_756 2_756
C71 C68 C70 59(3) 2_756 2_756
C73 C68 C70 150(5) 2_756 2_756
C69 C68 C70 166(4) . 2_756
C73 C68 C70 51(4) . 2_756
C72 C68 C67 56(3) 2_756 .
C73 C68 C67 122(3) 2_756 .
C69 C68 C67 112(3) . .
C73 C68 C67 128(3) . .
C70 C68 C67 78(2) 2_756 .
C72 C68 C68 120(7) 2_756 2_756
C73 C68 C68 55(3) 2_756 2_756
C69 C68 C68 67(2) . 2_756
C73 C68 C68 54(2) . 2_756
C70 C68 C68 101(6) 2_756 2_756
C67 C68 C68 169(5) . 2_756
C71 C68 C69 110(5) 2_756 2_756
C69 C68 C69 118(2) . 2_756
C70 C68 C69 52(3) 2_756 2_756
C67 C68 C69 129(2) . 2_756
C68 C68 C69 50(3) 2_756 2_756
C68 C69 C70 120.0 . .
C68 C69 H69 120.0 . .
C70 C69 H69 120.0 . .
C71 C70 C69 120.0 . .
C71 C70 H70 120.0 . .
C69 C70 H70 120.0 . .
C70 C71 C72 120.0 . .
C70 C71 H71 120.0 . .
C72 C71 H71 120.0 . .
C73 C72 C71 120.0 . .
C73 C72 H72 120.0 . .
C71 C72 H72 120.0 . .
C72 C73 C68 120.0 . .
C72 C73 H73 120.0 . .
C68 C73 H73 120.0 . .
C19 C25B P2 102.0(13) . .
C19 C25B H25C 111.4 . .
P2 C25B H25C 111.4 . .
C19 C25B H25D 111.4 . .
P2 C25B H25D 111.4 . .
H25C C25B H25D 109.2 . .
C31A C31B C33B 154(3) . .
C31A C31B C32B 54(3) . .
C33B C31B C32B 106(2) . .
C31A C31B C34B 65(3) . .
C33B C31B C34B 114(2) . .
C32B C31B C34B 107(2) . .
C31A C31B P2 96(3) . .
C33B C31B P2 107.6(15) . .
C32B C31B P2 112.3(16) . .
C34B C31B P2 110.2(18) . .
C31B C32B H32A 92.5 . .
C31B C32B H32C 120.5 . .
H32A C32B H32C 91.8 . .
C31B C32B H32D 109.5 . .
H32A C32B H32D 86.2 . .
C31B C32B H32E 109.5 . .
H32A C32B H32E 145.7 . .
H32C C32B H32E 98.7 . .
H32D C32B H32E 109.5 . .
C31B C32B H32F 109.5 . .
H32C C32B H32F 108.5 . .
H32D C32B H32F 109.5 . .
H32E C32B H32F 109.5 . .
C31B C33B H32B 73.2 . .
C31B C33B H33A 109.5 . .
H32B C33B H33A 171.9 . .
C31B C33B H33B 109.5 . .
H32B C33B H33B 62.6 . .
H33A C33B H33B 109.5 . .
C31B C33B H33C 109.5 . .
H32B C33B H33C 76.0 . .
H33A C33B H33C 109.5 . .
H33B C33B H33C 109.5 . .
C31B C34B H34D 109.5 . .
C31B C34B H34E 109.5 . .
H34D C34B H34E 109.5 . .
C31B C34B H34F 109.5 . .
H34D C34B H34F 109.5 . .
H34E C34B H34F 109.5 . .
C27A C27B C28B 77(3) . .
C27A C27B C29B 80(3) . .
C28B C27B C29B 110(2) . .
C27A C27B C30B 165(4) . .
C28B C27B C30B 109(2) . .
C29B C27B C30B 109(3) . .
C27A C27B P2 58(3) . .
C28B C27B P2 114(2) . .
C29B C27B P2 106.6(18) . .
C30B C27B P2 108.0(18) . .
C27B C28B H28D 109.5 . .
C27B C28B H28E 109.5 . .
H28D C28B H28E 109.5 . .
C27B C28B H28F 109.5 . .
H28D C28B H28F 109.5 . .
H28E C28B H28F 109.5 . .
C27B C29B H29D 109.5 . .
C27B C29B H29E 109.5 . .
H29D C29B H29E 109.5 . .
C27B C29B H29F 109.5 . .
H29D C29B H29F 109.5 . .
H29E C29B H29F 109.5 . .
C27B C30B H30D 109.5 . .
C27B C30B H30E 109.5 . .
H30D C30B H30E 109.5 . .
C27B C30B H30F 109.5 . .
H30D C30B H30F 109.5 . .
H30E C30B H30F 109.5 . .
C59 B1 C51 104.7(9) . .
C59 B1 C43 113.5(9) . .
C51 B1 C43 110.7(9) . .
C59 B1 C35 112.7(9) . .
C51 B1 C35 112.2(9) . .
C43 B1 C35 103.2(8) . .

loop_
_geom_bond_atom_site_label_1
_geom_bond_atom_site_label_2
_geom_bond_distance
_geom_bond_site_symmetry_2
Pd1 C1 1.948(11) .
Pd1 O1 2.149(7) .
Pd1 O2 2.180(7) .
Pd1 P1 2.211(3) .
Pd2 C18 1.955(11) .
Pd2 O1 2.113(6) .
Pd2 O3 2.152(7) .
Pd2 P2 2.206(3) .
P1 C8 1.837(10) .
P1 C14 1.849(11) .
P1 C10 1.880(11) .
P2 C27A 1.71(3) .
P2 C31B 1.75(2) .
P2 C25B 1.88(2) .
P2 C25A 1.90(2) .
P2 C31A 1.98(2) .
P2 C27B 2.00(3) .
F1 C41 1.311(16) .
F2 C41 1.308(17) .
F3 C41 1.265(13) .
F4 C42 1.331(14) .
F5 C42 1.376(14) .
F6 C42 1.314(15) .
F7 C49 1.269(17) .
F8 C49 1.346(15) .
F9 C49 1.351(14) .
F10 C50 1.404(18) .
F11 C50 1.194(15) .
F12 C50 1.269(16) .
F13 C57 1.291(13) .
F14 C57 1.255(12) .
F15 C57 1.290(13) .
F16 C58 1.373(14) .
F17 C58 1.285(14) .
F18 C58 1.309(13) .
F19 C65 1.340(12) .
F20 C65 1.327(12) .
F21 C65 1.318(13) .
F22 C66 1.320(12) .
F23 C66 1.351(13) .
F24 C66 1.339(14) .
O1 H1O 0.9602 .
O2 C7 1.399(11) .
O2 C9 1.458(11) .
O3 C24 1.432(11) .
O3 C26 1.446(12) .
C1 C6 1.377(13) .
C1 C2 1.389(13) .
C2 C3 1.405(14) .
C2 C8 1.511(12) .
C3 C4 1.366(13) .
C3 H3 0.9500 .
C4 C5 1.392(14) .
C4 H4 0.9500 .
C5 C6 1.393(14) .
C5 H5 0.9500 .
C6 C7 1.493(13) .
C7 H7A 0.9900 .
C7 H7B 0.9900 .
C8 H8A 0.9900 .
C8 H8B 0.9900 .
C9 H9A 0.9800 .
C9 H9B 0.9800 .
C9 H9C 0.9800 .
C10 C12 1.513(13) .
C10 C11 1.519(12) .
C10 C13 1.556(13) .
C11 H11A 0.9800 .
C11 H11B 0.9800 .
C11 H11C 0.9800 .
C12 H12A 0.9800 .
C12 H12B 0.9800 .
C12 H12C 0.9800 .
C13 H13A 0.9800 .
C13 H13B 0.9800 .
C13 H13C 0.9800 .
C14 C17 1.523(16) .
C14 C16 1.530(16) .
C14 C15 1.552(13) .
C15 H15A 0.9800 .
C15 H15B 0.9800 .
C15 H15C 0.9800 .
C16 H16A 0.9800 .
C16 H16B 0.9800 .
C16 H16C 0.9800 .
C17 H17A 0.9800 .
C17 H17B 0.9800 .
C17 H17C 0.9800 .
C18 C23 1.346(13) .
C18 C19 1.405(15) .
C19 C20 1.385(15) .
C19 C25A 1.47(2) .
C19 C25B 1.57(2) .
C20 C21 1.385(14) .
C20 H20 0.9500 .
C21 C22 1.394(15) .
C21 H21 0.9500 .
C22 C23 1.382(14) .
C22 H22 0.9500 .
C23 C24 1.486(14) .
C24 H24A 0.9900 .
C24 H24B 0.9900 .
C25A H25A 0.9900 .
C25A H25B 0.9900 .
C26 H26A 0.9800 .
C26 H26B 0.9800 .
C26 H26C 0.9800 .
C27A C27B 0.83(3) .
C27A C29A 1.53(4) .
C27A C28A 1.57(4) .
C27A C30A 1.62(3) .
C28A H28A 0.9800 .
C28A H28B 0.9800 .
C28A H28C 0.9800 .
C29A H29A 0.9800 .
C29A H29B 0.9800 .
C29A H29C 0.9800 .
C30A H30A 0.9800 .
C30A H30B 0.9800 .
C30A H30C 0.9800 .
C31A C31B 0.75(3) .
C31A C32A 1.49(3) .
C31A C34A 1.53(4) .
C31A C33A 1.53(3) .
C32A H32A 0.9800 .
C32A H32B 0.9800 .
C32A H32C 0.9800 .
C33A H33D 0.9800 .
C33A H33E 0.9800 .
C33A H33F 0.9800 .
C34A H34A 0.9800 .
C34A H34B 0.9800 .
C34A H34C 0.9800 .
C35 C40 1.383(13) .
C35 C36 1.386(13) .
C35 B1 1.667(14) .
C36 C37 1.379(12) .
C36 H36 0.9500 .
C37 C38 1.387(13) .
C37 C41 1.485(16) .
C38 C39 1.373(14) .
C38 H38 0.9500 .
C39 C40 1.381(13) .
C39 C42 1.452(16) .
C40 H40 0.9500 .
C43 C44 1.379(14) .
C43 C48 1.409(13) .
C43 B1 1.662(15) .
C44 C45 1.405(14) .
C44 H44 0.9500 .
C45 C46 1.388(16) .
C45 C49 1.488(19) .
C46 C47 1.379(16) .
C46 H46 0.9500 .
C47 C48 1.365(14) .
C47 C50 1.514(19) .
C48 H48 0.9500 .
C51 C52 1.356(12) .
C51 C56 1.417(13) .
C51 B1 1.641(15) .
C52 C53 1.389(15) .
C52 H52 0.9500 .
C53 C54 1.379(15) .
C53 C57 1.50(2) .
C54 C55 1.359(14) .
C54 H54 0.9500 .
C55 C56 1.367(14) .
C55 C58 1.510(16) .
C56 H56 0.9500 .
C59 C60 1.384(12) .
C59 C64 1.388(13) .
C59 B1 1.614(15) .
C60 C61 1.391(12) .
C60 H60 0.9500 .
C61 C62 1.379(12) .
C61 C65 1.491(13) .
C62 C63 1.387(12) .
C62 H62 0.9500 .
C63 C64 1.381(13) .
C63 C66 1.481(14) .
C64 H64 0.9500 .
C67 C68 1.539(10) .
C67 H67A 0.9800 .
C67 H67B 0.9800 .
C67 H67C 0.9800 .
C68 C72 1.17(8) 2_756
C68 C71 1.26(4) 2_756
C68 C73 1.36(7) 2_756
C68 C69 1.3900 .
C68 C73 1.3900 .
C68 C70 1.51(8) 2_756
C68 C68 1.60(4) 2_756
C68 C69 1.67(8) 2_756
C69 C70 1.3900 .
C69 H69 0.9500 .
C70 C71 1.3900 .
C70 H70 0.9500 .
C71 C72 1.3900 .
C71 H71 0.9500 .
C72 C73 1.3900 .
C72 H72 0.9500 .
C73 H73 0.9500 .
C25B H25C 0.9900 .
C25B H25D 0.9900 .
C31B C33B 1.49(3) .
C31B C32B 1.58(3) .
C31B C34B 1.63(5) .
C32B H32C 0.8512 .
C32B H32D 0.9800 .
C32B H32E 0.9800 .
C32B H32F 0.9800 .
C33B H32B 1.1449 .
C33B H33A 0.9800 .
C33B H33B 0.9800 .
C33B H33C 0.9800 .
C34B H34D 0.9800 .
C34B H34E 0.9800 .
C34B H34F 0.9800 .
C27B C28B 1.46(3) .
C27B C29B 1.52(4) .
C27B C30B 1.56(3) .
C28B H28D 0.9800 .
C28B H28E 0.9800 .
C28B H28F 0.9800 .
C29B H29D 0.9800 .
C29B H29E 0.9800 .
C29B H29F 0.9800 .
C30B H30D 0.9800 .
C30B H30E 0.9800 .
C30B H30F 0.9800 .
